data_2242654
loop_
_publ_author_name
'Yennawar, Hemant P.'
'Moyer, Quentin J.'
'Silverberg, Lee J.'

_publ_section_title
;
 Crystal structure of
 <i>meso</i>-3,3'-(1,4-phenylene)bis(2-phenyl-2,3,5,6-tetrahydro-4<i>H</i>-1,3-thiazin-4-one)
;
_journal_coeditor_code HB7772
_journal_issue 10
_journal_name_full 'Acta Crystallographica Section E'
_journal_page_first 1497
_journal_page_last 1499
_journal_paper_doi 10.1107/S2056989018013397
_journal_volume 74
_journal_year 2018
_chemical_formula_iupac 'C26 H24 N2 O2 S2'
_chemical_formula_moiety 'C26 H24 N2 O2 S2'
_chemical_formula_sum 'C26 H24 N2 O2 S2'
_chemical_formula_weight 460.59
_chemical_name_systematic <i>meso</i>-3,3'-(1,4-Phenylene)bis(2-phenyl-2,3,5,6-tetrahydro-4<i>H</i>-1,3-thiazin-4-one)
_space_group_crystal_system monoclinic
_space_group_IT_number 14
_space_group_name_Hall '-P 2ybc'
_space_group_name_H-M_alt 'P 1 21/c 1'
_symmetry_space_group_name_Hall '-P 2ybc'
_symmetry_space_group_name_H-M 'P 1 21/c 1'
_atom_sites_solution_hydrogens geom
_atom_sites_solution_primary direct
_atom_sites_solution_secondary difmap
_audit_creation_method
;
Olex2 1.2
(compiled 2017.08.10 svn.r3458 for OlexSys, GUI svn.r5381)
;
_cell_angle_alpha 90.00
_cell_angle_beta 98.289(6)
_cell_angle_gamma 90.00
_cell_formula_units_Z 2
_cell_length_a 7.080(2)
_cell_length_b 13.017(4)
_cell_length_c 12.093(3)
_cell_measurement_reflns_used 1747
_cell_measurement_temperature 298(2)
_cell_measurement_theta_max 26.152
_cell_measurement_theta_min 2.309
_cell_volume 1102.9(5)
_computing_cell_refinement
;
SAINT  (Bruker, 2001)
;
_computing_data_collection
;
SMART  (Bruker, 2001)
;
_computing_data_reduction
;
SAINT  (Bruker, 2001)
;
_computing_molecular_graphics
;
<i>OLEX2</i> (Dolomanov <i>et al.</i>,  2009)
;
_computing_publication_material
;
<i>OLEX2</i> (Dolomanov <i>et al.</i>,  2009)
;
_computing_structure_refinement
;
SHELXL (Sheldrick, 2008)
;
_computing_structure_solution
;
SHELXS (Sheldrick, 2008)
;
_diffrn_ambient_temperature 298(2)
_diffrn_measured_fraction_theta_full 0.996
_diffrn_measured_fraction_theta_max 0.996
_diffrn_measurement_device_type 'Bruker SMART CCD area detector'
_diffrn_measurement_method 'phi and omega scans'
_diffrn_radiation_monochromator graphite
_diffrn_radiation_type MoK\a
_diffrn_radiation_wavelength 0.71073
_diffrn_reflns_av_R_equivalents 0.0228
_diffrn_reflns_av_unetI/netI 0.0310
_diffrn_reflns_limit_h_max 9
_diffrn_reflns_limit_h_min -9
_diffrn_reflns_limit_k_max 17
_diffrn_reflns_limit_k_min -16
_diffrn_reflns_limit_l_max 12
_diffrn_reflns_limit_l_min -16
_diffrn_reflns_number 7575
_diffrn_reflns_theta_full 28.36
_diffrn_reflns_theta_max 28.36
_diffrn_reflns_theta_min 2.31
_diffrn_source 'fine-focus sealed tube'
_diffrn_source_current 30.0
_diffrn_source_power 1.5
_diffrn_source_voltage 50.0
_exptl_absorpt_coefficient_mu 0.269
_exptl_absorpt_correction_T_max 0.9
_exptl_absorpt_correction_T_min 0.857198
_exptl_absorpt_correction_type multi-scan
_exptl_absorpt_process_details
;
(SADABS; Bruker, 20014)
;
_exptl_crystal_colour colorless
_exptl_crystal_density_diffrn 1.387
_exptl_crystal_density_method 'not measured'
_exptl_crystal_description block
_exptl_crystal_F_000 484
_exptl_crystal_size_max 0.15
_exptl_crystal_size_mid 0.06
_exptl_crystal_size_min 0.05
_refine_diff_density_max 0.287
_refine_diff_density_min -0.210
_refine_ls_extinction_method none
_refine_ls_goodness_of_fit_ref 1.018
_refine_ls_hydrogen_treatment constr
_refine_ls_matrix_type full
_refine_ls_number_parameters 145
_refine_ls_number_reflns 2757
_refine_ls_number_restraints 0
_refine_ls_restrained_S_all 1.018
_refine_ls_R_factor_all 0.0761
_refine_ls_R_factor_gt 0.0560
_refine_ls_shift/su_max 0.000
_refine_ls_shift/su_mean 0.000
_refine_ls_structure_factor_coef Fsqd
_refine_ls_weighting_details 'calc w=1/[\s^2^(Fo^2^)+(0.0717P)^2^+0.4464P] where P=(Fo^2^+2Fc^2^)/3'
_refine_ls_weighting_scheme calc
_refine_ls_wR_factor_gt 0.1380
_refine_ls_wR_factor_ref 0.1485
_reflns_number_gt 2055
_reflns_number_total 2757
_reflns_threshold_expression I>2\s(I)
_cod_data_source_file hb7772sup1.cif
_cod_data_source_block I
_cod_database_code 2242654

loop_
_space_group_symop_id
_space_group_symop_operation_xyz
1 'x, y, z'
2 '-x, y+1/2, -z+1/2'
3 '-x, -y, -z'
4 'x, -y-1/2, z-1/2'

loop_
_atom_site_type_symbol
_atom_site_label
_atom_site_fract_x
_atom_site_fract_y
_atom_site_fract_z
_atom_site_U_iso_or_equiv
_atom_site_adp_type
_atom_site_calc_flag
_atom_site_occupancy
C C1 0.9688(3) 0.29893(15) 0.21227(18) 0.0388(5) Uani d 1
H H1 1.0585 0.2852 0.1594 0.047 Uiso calc 1
C C2 0.6918(3) 0.41602(17) 0.20879(17) 0.0392(5) Uani d 1
C C3 0.5997(4) 0.3422(2) 0.2815(2) 0.0588(7) Uani d 1
H H3A 0.5923 0.3776 0.3514 0.071 Uiso calc 1
H H3B 0.4694 0.3322 0.2457 0.071 Uiso calc 1
C C4 0.6802(4) 0.2374(2) 0.3114(2) 0.0601(7) Uani d 1
H H4A 0.5760 0.1906 0.3187 0.072 Uiso calc 1
H H4B 0.7608 0.2410 0.3833 0.072 Uiso calc 1
C C5 1.0882(3) 0.31690(16) 0.32526(18) 0.0387(5) Uani d 1
C C6 1.1926(3) 0.2367(2) 0.3796(2) 0.0523(6) Uani d 1
H H6 1.1855 0.1714 0.3480 0.063 Uiso calc 1
C C7 1.3066(3) 0.2534(3) 0.4800(2) 0.0654(8) Uani d 1
H H7 1.3765 0.1993 0.5156 0.078 Uiso calc 1
C C8 1.3185(4) 0.3491(3) 0.5283(2) 0.0739(9) Uani d 1
H H8 1.3950 0.3597 0.5965 0.089 Uiso calc 1
C C9 1.2166(4) 0.4288(3) 0.4751(2) 0.0675(8) Uani d 1
H H9 1.2248 0.4939 0.5069 0.081 Uiso calc 1
C C10 1.1016(3) 0.4123(2) 0.37427(19) 0.0502(6) Uani d 1
H H10 1.0321 0.4668 0.3390 0.060 Uiso calc 1
C C11 0.9278(3) 0.44770(14) 0.08461(15) 0.0317(4) Uani d 1
C C12 1.1198(3) 0.47343(16) 0.09557(16) 0.0350(4) Uani d 1
H H12 1.2007 0.4556 0.1602 0.042 Uiso calc 1
C C13 0.8087(3) 0.47470(15) -0.01124(16) 0.0347(4) Uani d 1
H H13 0.6798 0.4579 -0.0191 0.042 Uiso calc 1
N N1 0.8566(2) 0.38859(13) 0.16985(14) 0.0355(4) Uani d 1
O O1 0.6121(2) 0.49719(13) 0.18357(15) 0.0539(4) Uani d 1
S S1 0.81637(9) 0.18725(5) 0.21024(6) 0.0574(2) Uani d 1

loop_
_atom_site_aniso_label
_atom_site_aniso_U_11
_atom_site_aniso_U_22
_atom_site_aniso_U_33
_atom_site_aniso_U_12
_atom_site_aniso_U_13
_atom_site_aniso_U_23
C1 0.0399(10) 0.0339(11) 0.0440(11) 0.0052(8) 0.0106(8) 0.0067(9)
C2 0.0346(9) 0.0437(12) 0.0396(11) 0.0021(9) 0.0059(8) 0.0043(9)
C3 0.0560(14) 0.0589(16) 0.0668(16) 0.0056(12) 0.0269(12) 0.0170(13)
C4 0.0485(13) 0.0575(16) 0.0759(17) -0.0081(11) 0.0139(12) 0.0209(13)
C5 0.0313(9) 0.0442(12) 0.0422(11) 0.0011(8) 0.0103(8) 0.0112(9)
C6 0.0422(11) 0.0492(14) 0.0660(15) 0.0022(10) 0.0095(11) 0.0201(12)
C7 0.0426(12) 0.085(2) 0.0676(17) 0.0072(13) 0.0034(12) 0.0370(16)
C8 0.0538(15) 0.116(3) 0.0478(15) -0.0035(16) -0.0057(12) 0.0142(16)
C9 0.0668(17) 0.081(2) 0.0535(15) 0.0025(15) 0.0042(13) -0.0116(14)
C10 0.0485(12) 0.0545(15) 0.0468(12) 0.0104(11) 0.0039(10) 0.0014(11)
C11 0.0334(9) 0.0291(10) 0.0329(9) 0.0018(7) 0.0064(7) 0.0013(7)
C12 0.0323(9) 0.0405(11) 0.0310(9) 0.0029(8) -0.0002(7) 0.0019(8)
C13 0.0294(8) 0.0371(11) 0.0371(10) -0.0014(7) 0.0031(7) -0.0012(8)
N1 0.0342(8) 0.0359(9) 0.0373(8) 0.0054(7) 0.0085(6) 0.0083(7)
O1 0.0471(8) 0.0525(10) 0.0655(10) 0.0173(7) 0.0191(8) 0.0169(8)
S1 0.0605(4) 0.0356(3) 0.0744(5) -0.0044(3) 0.0041(3) 0.0002(3)

loop_
_atom_type_symbol
_atom_type_description
_atom_type_scat_dispersion_real
_atom_type_scat_dispersion_imag
_atom_type_scat_source
C C 0.0033 0.0016 'International Tables Vol C Tables 4.2.6.8 and 6.1.1.4'
H H 0.0000 0.0000 'International Tables Vol C Tables 4.2.6.8 and 6.1.1.4'
N N 0.0061 0.0033 'International Tables Vol C Tables 4.2.6.8 and 6.1.1.4'
O O 0.0106 0.0060 'International Tables Vol C Tables 4.2.6.8 and 6.1.1.4'
S S 0.1246 0.1234 'International Tables Vol C Tables 4.2.6.8 and 6.1.1.4'

loop_
_geom_angle_atom_site_label_1
_geom_angle_atom_site_label_2
_geom_angle_atom_site_label_3
_geom_angle_site_symmetry_1
_geom_angle_site_symmetry_3
_geom_angle
C5 C1 H1 . . 106.6
C5 C1 S1 . . 112.95(14)
N1 C1 H1 . . 106.6
N1 C1 C5 . . 113.37(17)
N1 C1 S1 . . 110.10(13)
S1 C1 H1 . . 106.6
N1 C2 C3 . . 119.70(19)
O1 C2 C3 . . 118.33(19)
O1 C2 N1 . . 121.92(19)
C2 C3 H3A . . 106.7
C2 C3 H3B . . 106.7
H3A C3 H3B . . 106.6
C4 C3 C2 . . 122.4(2)
C4 C3 H3A . . 106.7
C4 C3 H3B . . 106.7
C3 C4 H4A . . 109.0
C3 C4 H4B . . 109.0
C3 C4 S1 . . 113.01(18)
H4A C4 H4B . . 107.8
S1 C4 H4A . . 109.0
S1 C4 H4B . . 109.0
C6 C5 C1 . . 120.0(2)
C10 C5 C1 . . 121.50(18)
C10 C5 C6 . . 118.5(2)
C5 C6 H6 . . 119.9
C7 C6 C5 . . 120.2(3)
C7 C6 H6 . . 119.9
C6 C7 H7 . . 119.6
C8 C7 C6 . . 120.8(2)
C8 C7 H7 . . 119.6
C7 C8 H8 . . 120.3
C9 C8 C7 . . 119.4(3)
C9 C8 H8 . . 120.3
C8 C9 H9 . . 120.0
C8 C9 C10 . . 120.1(3)
C10 C9 H9 . . 120.0
C5 C10 C9 . . 121.0(2)
C5 C10 H10 . . 119.5
C9 C10 H10 . . 119.5
C12 C11 N1 . . 120.09(16)
C13 C11 C12 . . 119.42(17)
C13 C11 N1 . . 120.40(17)
C11 C12 H12 . . 119.8
C13 C12 C11 3_765 . 120.44(17)
C13 C12 H12 3_765 . 119.8
C11 C13 C12 . 3_765 120.14(17)
C11 C13 H13 . . 119.9
C12 C13 H13 3_765 . 119.9
C2 N1 C1 . . 122.35(17)
C2 N1 C11 . . 120.86(16)
C11 N1 C1 . . 116.80(15)
C4 S1 C1 . . 94.42(11)

loop_
_geom_bond_atom_site_label_1
_geom_bond_atom_site_label_2
_geom_bond_site_symmetry_2
_geom_bond_distance
C1 H1 . 0.9800
C1 C5 . 1.518(3)
C1 N1 . 1.462(2)
C1 S1 . 1.809(2)
C2 C3 . 1.512(3)
C2 N1 . 1.367(3)
C2 O1 . 1.216(3)
C3 H3A . 0.9700
C3 H3B . 0.9700
C3 C4 . 1.502(4)
C4 H4A . 0.9700
C4 H4B . 0.9700
C4 S1 . 1.787(3)
C5 C6 . 1.389(3)
C5 C10 . 1.374(3)
C6 H6 . 0.9300
C6 C7 . 1.375(4)
C7 H7 . 0.9300
C7 C8 . 1.373(5)
C8 H8 . 0.9300
C8 C9 . 1.370(4)
C9 H9 . 0.9300
C9 C10 . 1.382(3)
C10 H10 . 0.9300
C11 C12 . 1.388(3)
C11 C13 . 1.377(3)
C11 N1 . 1.435(2)
C12 H12 . 0.9300
C12 C13 3_765 1.379(3)
C13 C12 3_765 1.379(3)
C13 H13 . 0.9300

loop_
_geom_hbond_atom_site_label_D
_geom_hbond_atom_site_label_H
_geom_hbond_atom_site_label_A
_geom_hbond_site_symmetry_A
_geom_hbond_distance_DH
_geom_hbond_distance_HA
_geom_hbond_distance_DA
_geom_hbond_angle_DHA
C13 H13 O1 3_665 0.93 2.72 3.401(3) 131

loop_
_geom_torsion_atom_site_label_1
_geom_torsion_atom_site_label_2
_geom_torsion_atom_site_label_3
_geom_torsion_atom_site_label_4
_geom_torsion_site_symmetry_4
_geom_torsion
C1 C5 C6 C7 . 177.6(2)
C1 C5 C10 C9 . -177.4(2)
C2 C3 C4 S1 . -26.3(3)
C3 C2 N1 C1 . -11.9(3)
C3 C2 N1 C11 . 168.2(2)
C3 C4 S1 C1 . 53.0(2)
C5 C1 N1 C2 . -77.3(2)
C5 C1 N1 C11 . 102.54(19)
C5 C1 S1 C4 . 62.97(17)
C5 C6 C7 C8 . 0.3(4)
C6 C5 C10 C9 . 0.2(3)
C6 C7 C8 C9 . -0.5(4)
C7 C8 C9 C10 . 0.6(4)
C8 C9 C10 C5 . -0.5(4)
C10 C5 C6 C7 . -0.1(3)
C12 C11 C13 C12 3_765 0.2(3)
C12 C11 N1 C1 . -45.4(2)
C12 C11 N1 C2 . 134.4(2)
C13 C11 C12 C13 3_765 -0.2(3)
C13 C11 N1 C1 . 131.14(19)
C13 C11 N1 C2 . -49.0(3)
N1 C1 C5 C6 . 175.76(18)
N1 C1 C5 C10 . -6.6(3)
N1 C1 S1 C4 . -64.88(16)
N1 C2 C3 C4 . -1.4(4)
N1 C11 C12 C13 3_765 176.39(18)
N1 C11 C13 C12 3_765 -176.38(18)
O1 C2 C3 C4 . 176.1(3)
O1 C2 N1 C1 . 170.7(2)
O1 C2 N1 C11 . -9.2(3)
S1 C1 C5 C6 . 49.6(2)
S1 C1 C5 C10 . -132.72(19)
S1 C1 N1 C2 . 50.3(2)
S1 C1 N1 C11 . -129.85(15)

_cod_database_fobs_code 2242654
